data_4317274
loop_
_publ_author_name
'Zixing Wang'
'Eric Turner'
'Vanessa Mahoney'
'Sijesh Madakuni'
'Thomas Groy'
'Jian Li'

_publ_section_title
;
 Facile Synthesis and Characterization of Phosphorescent Pt(N^C^N)X
 Complexes
;
_journal_name_full 'Inorganic Chemistry'
_journal_page_first 11276
_journal_page_last 11286
_journal_paper_doi 10.1021/ic100740e
_journal_volume 49
_journal_year 2010
_chemical_formula_moiety 'C24 H13 Cl F2 N2 Pt'
_chemical_formula_sum 'C24 H13 Cl F2 N2 Pt'
_chemical_formula_weight 597.90
_chemical_name_systematic
; 
 ? 
;
_space_group_IT_number 2
_symmetry_cell_setting triclinic
_symmetry_space_group_name_Hall '-P 1'
_symmetry_space_group_name_H-M 'P -1'
_atom_sites_solution_hydrogens geom
_atom_sites_solution_primary direct
_atom_sites_solution_secondary difmap
_audit_creation_method SHELXL-97
_cell_angle_alpha 83.038(3)
_cell_angle_beta 71.048(2)
_cell_angle_gamma 75.310(2)
_cell_formula_units_Z 2
_cell_length_a 7.7675(12)
_cell_length_b 10.9813(17)
_cell_length_c 11.7112(18)
_cell_measurement_reflns_used 6543
_cell_measurement_temperature 298(2)
_cell_measurement_theta_max 27.563
_cell_measurement_theta_min 2.602
_cell_volume 913.1(2)
_computing_cell_refinement 'SAINT V6.45A'
_computing_data_collection 'SMART V5.632'
_computing_data_reduction 'SAINT V6.45A'
_computing_molecular_graphics 'SHELXTL Version 6.14 (Sheldrick, 2003b)'
_computing_publication_material 'SHELXTL Version 6.14 (Sheldrick, 2003b)'
_computing_structure_refinement 'SHELXL-97 (Sheldrick, 1997)'
_computing_structure_solution 'SHELXS-97 (Sheldrick, 1990)'
_diffrn_ambient_temperature 298(2)
_diffrn_measured_fraction_theta_full 0.999
_diffrn_measured_fraction_theta_max 0.999
_diffrn_measurement_device_type 'Bruker SMART APEX'
_diffrn_measurement_method '\w scan'
_diffrn_radiation_monochromator graphite
_diffrn_radiation_source 'fine-focus sealed tube'
_diffrn_radiation_type MoK\a
_diffrn_radiation_wavelength 0.71073
_diffrn_reflns_av_R_equivalents 0.0301
_diffrn_reflns_av_sigmaI/netI 0.0393
_diffrn_reflns_limit_h_max 9
_diffrn_reflns_limit_h_min -9
_diffrn_reflns_limit_k_max 13
_diffrn_reflns_limit_k_min -12
_diffrn_reflns_limit_l_max 13
_diffrn_reflns_limit_l_min -13
_diffrn_reflns_number 7174
_diffrn_reflns_theta_full 25.00
_diffrn_reflns_theta_max 25.00
_diffrn_reflns_theta_min 1.92
_diffrn_standards_decay_% 0.00
_exptl_absorpt_coefficient_mu 7.864
_exptl_absorpt_correction_T_max 0.351
_exptl_absorpt_correction_T_min 0.255
_exptl_absorpt_correction_type multi-scan
_exptl_absorpt_process_details 'SADABS Version 2.10 (Sheldrick, 2003a)'
_exptl_crystal_colour Red
_exptl_crystal_density_diffrn 2.175
_exptl_crystal_density_method 'not measured'
_exptl_crystal_description Block
_exptl_crystal_F_000 568
_exptl_crystal_size_max 0.21
_exptl_crystal_size_mid 0.16
_exptl_crystal_size_min 0.14
_refine_diff_density_max 2.472
_refine_diff_density_min -0.890
_refine_diff_density_rms 0.171
_refine_ls_extinction_method none
_refine_ls_goodness_of_fit_ref 1.131
_refine_ls_hydrogen_treatment constr
_refine_ls_matrix_type full
_refine_ls_number_parameters 271
_refine_ls_number_reflns 3204
_refine_ls_number_restraints 0
_refine_ls_restrained_S_all 1.131
_refine_ls_R_factor_all 0.0435
_refine_ls_R_factor_gt 0.0397
_refine_ls_shift/su_max 0.001
_refine_ls_shift/su_mean 0.000
_refine_ls_structure_factor_coef Fsqd
_refine_ls_weighting_details 'calc w=1/[\s^2^(Fo^2^)+(0.0480P)^2^+3.3902P] where P=(Fo^2^+2Fc^2^)/3'
_refine_ls_weighting_scheme calc
_refine_ls_wR_factor_gt 0.0978
_refine_ls_wR_factor_ref 0.0994
_reflns_number_gt 2950
_reflns_number_total 3204
_reflns_threshold_expression >2sigma(I)
_cod_data_source_file ic100740e_si_001_1.cif
_cod_data_source_block p-1
_cod_depositor_comments
;
The following automatic conversions were performed:

'_symmetry_cell_setting' value 'Triclinic' changed to 'triclinic'
according to the built-in table from CIF Core dictionary named
'cif_core.dic' version 2.4.1 from 2010-06-29.

Automatic conversion script
Id: cif_fix_values 1646 2011-03-28 12:23:43Z adriana 
;
_cod_database_code 4317274

loop_
_symmetry_equiv_pos_as_xyz
'x, y, z'
'-x, -y, -z'

loop_
_atom_site_label
_atom_site_type_symbol
_atom_site_fract_x
_atom_site_fract_y
_atom_site_fract_z
_atom_site_U_iso_or_equiv
_atom_site_adp_type
_atom_site_occupancy
_atom_site_symmetry_multiplicity
_atom_site_calc_flag
_atom_site_refinement_flags
_atom_site_disorder_assembly
_atom_site_disorder_group
Pt1 Pt 0.74070(4) 0.61272(3) -0.08336(3) 0.03826(13) Uani 1 1 d . . .
Cl1 Cl 0.7519(3) 0.7873(2) -0.2298(2) 0.0577(6) Uani 1 1 d . . .
N1A N 0.5362(10) 0.7025(7) 0.0564(6) 0.0414(15) Uani 1 1 d . . .
C1B C 0.4303(13) 0.8198(8) 0.0465(9) 0.050(2) Uani 1 1 d . . .
H1B H 0.4555 0.8634 -0.0280 0.060 Uiso 1 1 calc R . .
C1C C 0.2906(14) 0.8754(9) 0.1399(9) 0.056(2) Uani 1 1 d . . .
H1C H 0.2132 0.9525 0.1280 0.067 Uiso 1 1 calc R . .
C1D C 0.2623(13) 0.8168(9) 0.2549(9) 0.050(2) Uani 1 1 d . . .
C1E C 0.1275(14) 0.8747(10) 0.3574(10) 0.060(3) Uani 1 1 d . . .
H1E H 0.0466 0.9509 0.3476 0.072 Uiso 1 1 calc R . .
C1F C 0.1123(17) 0.8230(11) 0.4691(10) 0.070(3) Uani 1 1 d . . .
H1F H 0.0180 0.8617 0.5349 0.084 Uiso 1 1 calc R . .
C1G C 0.2374(16) 0.7109(10) 0.4876(9) 0.063(3) Uani 1 1 d . . .
H1G H 0.2320 0.6788 0.5656 0.076 Uiso 1 1 calc R . .
C1H C 0.3687(14) 0.6485(9) 0.3892(8) 0.053(2) Uani 1 1 d . . .
H1H H 0.4517 0.5745 0.4016 0.063 Uiso 1 1 calc R . .
C1I C 0.3787(12) 0.6956(8) 0.2700(7) 0.0419(19) Uani 1 1 d . . .
C1J C 0.5052(12) 0.6358(8) 0.1632(7) 0.0409(18) Uani 1 1 d . . .
N2A N 0.9299(9) 0.4777(6) -0.1884(6) 0.0383(15) Uani 1 1 d . . .
C2B C 0.9995(12) 0.4949(8) -0.3109(8) 0.047(2) Uani 1 1 d . . .
H2B H 0.9641 0.5736 -0.3467 0.057 Uiso 1 1 calc R . .
C2C C 1.1171(13) 0.4020(9) -0.3808(8) 0.050(2) Uani 1 1 d . . .
H2C H 1.1531 0.4145 -0.4644 0.060 Uiso 1 1 calc R . .
C2D C 1.1865(12) 0.2857(8) -0.3287(8) 0.045(2) Uani 1 1 d . . .
C2E C 1.3237(13) 0.1877(9) -0.4005(9) 0.052(2) Uani 1 1 d . . .
H2E H 1.3594 0.1975 -0.4844 0.062 Uiso 1 1 calc R . .
C2F C 1.4009(14) 0.0819(9) -0.3480(9) 0.056(2) Uani 1 1 d . . .
H2F H 1.4888 0.0185 -0.3952 0.067 Uiso 1 1 calc R . .
C2G C 1.3488(13) 0.0675(9) -0.2215(9) 0.054(2) Uani 1 1 d . . .
H2G H 1.4061 -0.0049 -0.1859 0.064 Uiso 1 1 calc R . .
C2H C 1.2161(13) 0.1569(8) -0.1497(9) 0.049(2) Uani 1 1 d . . .
H2H H 1.1858 0.1458 -0.0661 0.059 Uiso 1 1 calc R . .
C2I C 1.1248(11) 0.2660(8) -0.2017(7) 0.0384(17) Uani 1 1 d . . .
C2J C 0.9801(11) 0.3638(7) -0.1322(7) 0.0342(16) Uani 1 1 d . . .
F3A F 0.4610(8) 0.3993(5) 0.3359(5) 0.0641(15) Uani 1 1 d . . .
F3B F 0.9268(8) 0.1406(5) 0.0586(5) 0.0585(14) Uani 1 1 d . . .
C3A C 0.7437(10) 0.4768(7) 0.0360(7) 0.0347(17) Uani 1 1 d . . .
C3B C 0.6123(11) 0.5016(7) 0.1527(7) 0.0374(17) Uani 1 1 d . . .
C3C C 0.6007(12) 0.3945(8) 0.2263(7) 0.0423(19) Uani 1 1 d . . .
C3D C 0.7050(14) 0.2793(8) 0.1963(8) 0.049(2) Uani 1 1 d . . .
H3D H 0.6896 0.2115 0.2515 0.059 Uiso 1 1 calc R . .
C3E C 0.8370(12) 0.2603(8) 0.0823(8) 0.0419(18) Uani 1 1 d . . .
C3F C 0.8632(11) 0.3603(7) -0.0021(7) 0.0354(17) Uani 1 1 d . . .

loop_
_atom_site_aniso_label
_atom_site_aniso_U_11
_atom_site_aniso_U_22
_atom_site_aniso_U_33
_atom_site_aniso_U_23
_atom_site_aniso_U_13
_atom_site_aniso_U_12
Pt1 0.03893(19) 0.0391(2) 0.03277(19) 0.00383(12) -0.00887(13) -0.00706(13)
Cl1 0.0598(13) 0.0443(12) 0.0472(12) 0.0122(10) -0.0012(11) -0.0001(10)
N1A 0.043(4) 0.047(4) 0.034(4) -0.003(3) -0.010(3) -0.010(3)
C1B 0.053(5) 0.045(5) 0.044(5) 0.000(4) -0.016(4) 0.001(4)
C1C 0.058(6) 0.047(5) 0.058(6) -0.004(4) -0.023(5) 0.004(4)
C1D 0.050(5) 0.051(5) 0.047(5) -0.012(4) -0.009(4) -0.011(4)
C1E 0.050(5) 0.051(5) 0.062(7) -0.017(5) 0.001(5) 0.002(4)
C1F 0.076(7) 0.070(7) 0.052(6) -0.028(5) 0.010(5) -0.022(6)
C1G 0.076(7) 0.066(7) 0.042(5) -0.012(5) 0.003(5) -0.030(6)
C1H 0.058(5) 0.055(5) 0.040(5) -0.005(4) -0.001(4) -0.020(5)
C1I 0.043(4) 0.047(5) 0.037(4) -0.006(4) -0.008(4) -0.014(4)
C1J 0.043(4) 0.044(5) 0.035(4) 0.000(4) -0.010(4) -0.011(4)
N2A 0.037(3) 0.041(4) 0.032(3) 0.007(3) -0.008(3) -0.008(3)
C2B 0.047(5) 0.044(5) 0.040(5) 0.007(4) -0.008(4) -0.002(4)
C2C 0.052(5) 0.055(5) 0.034(4) 0.003(4) -0.006(4) -0.008(4)
C2D 0.042(4) 0.047(5) 0.043(5) 0.001(4) -0.009(4) -0.009(4)
C2E 0.058(5) 0.051(5) 0.042(5) -0.005(4) -0.010(4) -0.010(4)
C2F 0.054(5) 0.048(5) 0.056(6) -0.011(4) -0.006(5) -0.007(4)
C2G 0.050(5) 0.041(5) 0.060(6) 0.003(4) -0.011(5) -0.002(4)
C2H 0.052(5) 0.043(5) 0.047(5) 0.006(4) -0.013(4) -0.010(4)
C2I 0.037(4) 0.040(4) 0.036(4) 0.001(3) -0.008(3) -0.009(3)
C2J 0.037(4) 0.036(4) 0.029(4) 0.000(3) -0.009(3) -0.009(3)
F3A 0.075(4) 0.060(3) 0.038(3) 0.002(2) 0.011(3) -0.019(3)
F3B 0.066(3) 0.040(3) 0.055(3) 0.010(2) -0.006(3) -0.006(2)
C3A 0.025(3) 0.044(4) 0.039(4) -0.011(3) -0.011(3) -0.008(3)
C3B 0.035(4) 0.040(4) 0.036(4) -0.001(3) -0.011(3) -0.005(3)
C3C 0.048(5) 0.048(5) 0.032(4) 0.000(4) -0.010(4) -0.016(4)
C3D 0.069(6) 0.042(5) 0.031(4) 0.010(4) -0.012(4) -0.014(4)
C3E 0.042(4) 0.036(4) 0.043(5) -0.003(4) -0.011(4) -0.004(4)
C3F 0.036(4) 0.040(4) 0.027(4) 0.004(3) -0.006(3) -0.011(3)

loop_
_atom_type_symbol
_atom_type_description
_atom_type_scat_dispersion_real
_atom_type_scat_dispersion_imag
_atom_type_scat_source
C C 0.0033 0.0016 'International Tables Vol C Tables 4.2.6.8 and 6.1.1.4'
H H 0.0000 0.0000 'International Tables Vol C Tables 4.2.6.8 and 6.1.1.4'
N N 0.0061 0.0033 'International Tables Vol C Tables 4.2.6.8 and 6.1.1.4'
F F 0.0171 0.0103 'International Tables Vol C Tables 4.2.6.8 and 6.1.1.4'
Cl Cl 0.1484 0.1585 'International Tables Vol C Tables 4.2.6.8 and 6.1.1.4'
Pt Pt -1.7033 8.3905 'International Tables Vol C Tables 4.2.6.8 and 6.1.1.4'

loop_
_geom_angle_atom_site_label_1
_geom_angle_atom_site_label_2
_geom_angle_atom_site_label_3
_geom_angle
_geom_angle_site_symmetry_1
_geom_angle_site_symmetry_3
_geom_angle_publ_flag
C3A Pt1 N2A 81.2(3) . . ?
C3A Pt1 N1A 81.8(3) . . ?
N2A Pt1 N1A 162.5(3) . . ?
C3A Pt1 Cl1 176.4(2) . . ?
N2A Pt1 Cl1 98.97(19) . . ?
N1A Pt1 Cl1 98.3(2) . . ?
C1J N1A C1B 120.7(7) . . ?
C1J N1A Pt1 115.4(6) . . ?
C1B N1A Pt1 123.9(6) . . ?
C1C C1B N1A 122.7(9) . . ?
C1C C1B H1B 118.7 . . ?
N1A C1B H1B 118.7 . . ?
C1B C1C C1D 119.5(9) . . ?
C1B C1C H1C 120.2 . . ?
C1D C1C H1C 120.2 . . ?
C1C C1D C1E 122.0(9) . . ?
C1C C1D C1I 119.2(8) . . ?
C1E C1D C1I 118.7(9) . . ?
C1F C1E C1D 121.8(10) . . ?
C1F C1E H1E 119.1 . . ?
C1D C1E H1E 119.1 . . ?
C1E C1F C1G 120.6(10) . . ?
C1E C1F H1F 119.7 . . ?
C1G C1F H1F 119.7 . . ?
C1H C1G C1F 119.6(10) . . ?
C1H C1G H1G 120.2 . . ?
C1F C1G H1G 120.2 . . ?
C1G C1H C1I 121.0(10) . . ?
C1G C1H H1H 119.5 . . ?
C1I C1H H1H 119.5 . . ?
C1H C1I C1J 125.0(8) . . ?
C1H C1I C1D 117.7(8) . . ?
C1J C1I C1D 117.2(8) . . ?
N1A C1J C1I 119.6(8) . . ?
N1A C1J C3B 113.2(7) . . ?
C1I C1J C3B 127.2(8) . . ?
C2J N2A C2B 120.8(7) . . ?
C2J N2A Pt1 116.7(5) . . ?
C2B N2A Pt1 122.5(5) . . ?
C2C C2B N2A 122.0(8) . . ?
C2C C2B H2B 119.0 . . ?
N2A C2B H2B 119.0 . . ?
C2B C2C C2D 120.3(8) . . ?
C2B C2C H2C 119.8 . . ?
C2D C2C H2C 119.8 . . ?
C2C C2D C2I 119.3(8) . . ?
C2C C2D C2E 121.7(8) . . ?
C2I C2D C2E 119.0(8) . . ?
C2F C2E C2D 120.6(9) . . ?
C2F C2E H2E 119.7 . . ?
C2D C2E H2E 119.7 . . ?
C2E C2F C2G 119.8(9) . . ?
C2E C2F H2F 120.1 . . ?
C2G C2F H2F 120.1 . . ?
C2H C2G C2F 121.6(9) . . ?
C2H C2G H2G 119.2 . . ?
C2F C2G H2G 119.2 . . ?
C2G C2H C2I 120.2(9) . . ?
C2G C2H H2H 119.9 . . ?
C2I C2H H2H 119.9 . . ?
C2H C2I C2D 118.4(8) . . ?
C2H C2I C2J 123.7(8) . . ?
C2D C2I C2J 117.8(7) . . ?
N2A C2J C2I 119.0(7) . . ?
N2A C2J C3F 111.3(7) . . ?
C2I C2J C3F 129.6(7) . . ?
C3F C3A C3B 126.1(7) . . ?
C3F C3A Pt1 117.2(6) . . ?
C3B C3A Pt1 116.4(6) . . ?
C3C C3B C3A 112.7(7) . . ?
C3C C3B C1J 134.4(8) . . ?
C3A C3B C1J 112.6(7) . . ?
C3D C3C C3B 125.0(8) . . ?
C3D C3C F3A 114.9(7) . . ?
C3B C3C F3A 119.8(8) . . ?
C3C C3D C3E 120.2(8) . . ?
C3C C3D H3D 119.9 . . ?
C3E C3D H3D 119.9 . . ?
F3B C3E C3F 123.2(7) . . ?
F3B C3E C3D 115.6(7) . . ?
C3F C3E C3D 121.1(8) . . ?
C3E C3F C3A 114.7(7) . . ?
C3E C3F C2J 131.6(7) . . ?
C3A C3F C2J 113.3(7) . . ?

loop_
_geom_bond_atom_site_label_1
_geom_bond_atom_site_label_2
_geom_bond_distance
_geom_bond_site_symmetry_2
_geom_bond_publ_flag
Pt1 C3A 1.918(8) . ?
Pt1 N2A 2.009(7) . ?
Pt1 N1A 2.021(7) . ?
Pt1 Cl1 2.412(2) . ?
N1A C1J 1.353(11) . ?
N1A C1B 1.355(11) . ?
C1B C1C 1.342(13) . ?
C1B H1B 0.9300 . ?
C1C C1D 1.395(14) . ?
C1C H1C 0.9300 . ?
C1D C1E 1.405(13) . ?
C1D C1I 1.434(13) . ?
C1E C1F 1.342(16) . ?
C1E H1E 0.9300 . ?
C1F C1G 1.404(17) . ?
C1F H1F 0.9300 . ?
C1G C1H 1.382(13) . ?
C1G H1G 0.9300 . ?
C1H C1I 1.412(12) . ?
C1H H1H 0.9300 . ?
C1I C1J 1.426(12) . ?
C1J C3B 1.495(11) . ?
N2A C2J 1.367(10) . ?
N2A C2B 1.367(11) . ?
C2B C2C 1.338(12) . ?
C2B H2B 0.9300 . ?
C2C C2D 1.403(12) . ?
C2C H2C 0.9300 . ?
C2D C2I 1.415(12) . ?
C2D C2E 1.435(12) . ?
C2E C2F 1.342(13) . ?
C2E H2E 0.9300 . ?
C2F C2G 1.403(14) . ?
C2F H2F 0.9300 . ?
C2G C2H 1.363(13) . ?
C2G H2G 0.9300 . ?
C2H C2I 1.408(12) . ?
C2H H2H 0.9300 . ?
C2I C2J 1.444(11) . ?
C2J C3F 1.500(10) . ?
F3A C3C 1.382(10) . ?
F3B C3E 1.337(9) . ?
C3A C3F 1.402(11) . ?
C3A C3B 1.424(11) . ?
C3B C3C 1.375(12) . ?
C3C C3D 1.335(12) . ?
C3D C3E 1.395(12) . ?
C3D H3D 0.9300 . ?
C3E C3F 1.394(11) . ?
